data_1000096
loop_
_publ_author_name
'Moron, M C'
'Le Bail, A'
'Pons, J'

_publ_section_title
;
The crystal and molecular structures of twinned
(Cr(NH~3~)~6~)(Ni(H~2~O)~6~)Cl~5~ . 1/2(NH~4~Cl): a new complex
bimetallic compound
;
_journal_coden_ASTM JSSCBI
_journal_name_full 'Journal of Solid State Chemistry'
_journal_page_first 498
_journal_page_last 504
_journal_paper_doi 10.1016/0022-4596(90)90246-T
_journal_volume 88
_journal_year 1990
_chemical_formula_structural '(Cr (N H3)6) (Ni (H2 O)6) Cl5 (N H4).5 Cl.5'
_chemical_formula_sum 'Cl5.5 Cr H32 N6.5 Ni O6'
_chemical_name_systematic
;
Hexaamminechromium hexaaquanickel chloride ammonium chloride
(1/1/5/.5/.5)
;
_space_group_IT_number 203
_symmetry_cell_setting cubic
_symmetry_space_group_name_Hall '-F 2uv 2vw 3'
_symmetry_space_group_name_H-M 'F d -3 :2'
_cell_angle_alpha 90
_cell_angle_beta 90
_cell_angle_gamma 90
_cell_formula_units_Z 16
_cell_length_a 20.440(2)
_cell_length_b 20.440(2)
_cell_length_c 20.440(2)
_cell_volume 8539.7
_refine_ls_R_factor_all 0.037
_cod_original_sg_symbol_H-M 'F d -3 Z'
_cod_original_formula_sum 'H32 Cl5.5 Cr N6.5 Ni O6'
_cod_database_code 1000096

loop_
_symmetry_equiv_pos_as_xyz
x,y,z
x,1/4-y,1/4-z
1/4-x,y,1/4-z
1/4-x,1/4-y,z
y,z,x
1/4-y,1/4-z,x
y,1/4-z,1/4-x
1/4-y,z,1/4-x
z,x,y
1/4-z,x,1/4-y
1/4-z,1/4-x,y
z,1/4-x,1/4-y
-x,-y,-z
-x,3/4+y,3/4+z
3/4+x,-y,3/4+z
3/4+x,3/4+y,-z
-y,-z,-x
3/4+y,3/4+z,-x
-y,3/4+z,3/4+x
3/4+y,-z,3/4+x
-z,-x,-y
3/4+z,-x,3/4+y
3/4+z,3/4+x,-y
-z,3/4+x,3/4+y
x,1/2+y,1/2+z
1/2+x,y,1/2+z
1/2+x,1/2+y,z
x,3/4-y,3/4-z
1/2+x,1/4-y,3/4-z
1/2+x,3/4-y,1/4-z
1/4-x,1/2+y,3/4-z
3/4-x,y,3/4-z
3/4-x,1/2+y,1/4-z
1/4-x,3/4-y,1/2+z
3/4-x,1/4-y,1/2+z
3/4-x,3/4-y,z
y,1/2+z,1/2+x
1/2+y,z,1/2+x
1/2+y,1/2+z,x
1/4-y,3/4-z,1/2+x
3/4-y,1/4-z,1/2+x
3/4-y,3/4-z,x
y,3/4-z,3/4-x
1/2+y,1/4-z,3/4-x
1/2+y,3/4-z,1/4-x
1/4-y,1/2+z,3/4-x
3/4-y,z,3/4-x
3/4-y,1/2+z,1/4-x
z,1/2+x,1/2+y
1/2+z,x,1/2+y
1/2+z,1/2+x,y
1/4-z,1/2+x,3/4-y
3/4-z,x,3/4-y
3/4-z,1/2+x,1/4-y
1/4-z,3/4-x,1/2+y
3/4-z,1/4-x,1/2+y
3/4-z,3/4-x,y
z,3/4-x,3/4-y
1/2+z,1/4-x,3/4-y
1/2+z,3/4-x,1/4-y
-x,1/2-y,1/2-z
1/2-x,-y,1/2-z
1/2-x,1/2-y,-z
-x,1/4+y,1/4+z
1/2-x,3/4+y,1/4+z
1/2-x,1/4+y,3/4+z
3/4+x,1/2-y,1/4+z
1/4+x,-y,1/4+z
1/4+x,1/2-y,3/4+z
3/4+x,1/4+y,1/2-z
1/4+x,3/4+y,1/2-z
1/4+x,1/4+y,-z
-y,1/2-z,1/2-x
1/2-y,-z,1/2-x
1/2-y,1/2-z,-x
3/4+y,1/4+z,1/2-x
1/4+y,3/4+z,1/2-x
1/4+y,1/4+z,-x
-y,1/4+z,1/4+x
1/2-y,3/4+z,1/4+x
1/2-y,1/4+z,3/4+x
3/4+y,1/2-z,1/4+x
1/4+y,-z,1/4+x
1/4+y,1/2-z,3/4+x
-z,1/2-x,1/2-y
1/2-z,-x,1/2-y
1/2-z,1/2-x,-y
3/4+z,1/2-x,1/4+y
1/4+z,-x,1/4+y
1/4+z,1/2-x,3/4+y
3/4+z,1/4+x,1/2-y
1/4+z,3/4+x,1/2-y
1/4+z,1/4+x,-y
-z,1/4+x,1/4+y
1/2-z,3/4+x,1/4+y
1/2-z,1/4+x,3/4+y

loop_
_atom_site_aniso_label
_atom_site_aniso_U_11
_atom_site_aniso_U_12
_atom_site_aniso_U_13
_atom_site_aniso_U_22
_atom_site_aniso_U_23
_atom_site_aniso_U_33
Cr1 0.0258(1) 0.0005(2) 0.0005(2) 0.0258(1) 0.0005(2) 0.0258(1)
Ni1 0.0394(2) 0.0120(2) 0.0120(2) 0.0394(2) 0.0120(2) 0.0394(2)
Cl1 0.0620(4) 0.0139(4) 0.0139(4) 0.0620(4) 0.0139(4) 0.0620(4)
Cl2 0.0362(4) 0. 0. 0.0469(3) -0.0048(4) 0.0469(3)
N1 0.0302(9) 0.0007(17) -0.0013(17) 0.0621(46) 0.0146(11) 0.0554(43)
O1 0.0465(14) -0.0128(14) -0.0063(15) 0.0850(22) 0.0479(17) 0.0924(24)

loop_
_atom_site_label
_atom_site_type_symbol
_atom_site_symmetry_multiplicity
_atom_site_Wyckoff_symbol
_atom_site_fract_x
_atom_site_fract_y
_atom_site_fract_z
_atom_site_occupancy
_atom_site_attached_hydrogens
_atom_site_calc_flag
Cr1 Cr3+ 16 d 0.5 0.5 0.5 1. 0 d
Ni1 Ni2+ 16 c 0. 0. 0. 1. 0 d
Cl1 Cl1- 32 e 0.2277(1) 0.2277(1) 0.2277(1) 1. 0 d
Cl2 Cl1- 48 f 0.3983 0.125 0.125 1. 0 d
Cl3 Cl1- 8 b 0.625 0.625 0.625 1. 0 d
N1 N3- 96 g 0.3987(1) 0.2495(2) 0.2493(2) 1. 0 d
N2 N3- 8 a 0.125 0.125 0.125 1. 0 d
O1 O2- 96 g 0.0867(1) 0.2769(2) 0.2085(2) 1. 0 d
H1 H1+ 96 g 0.3803(15) 0.2947(8) 0.2549(13) 1. 0 d
H2 H1+ 96 g 0.3801(15) 0.2223(11) 0.2862(10) 1. 0 d
H3 H1+ 96 g 0.3786(15) 0.2317(12) 0.2083(10) 1. 0 d
H4 H1+ 96 g 0.0900(18) 0.3183(13) 0.1836(18) 1. 0 d
H5 H1+ 96 g 0.1324(11) 0.2594(17) 0.215(2) 1. 0 d
H6 H1+ 32 e 0.1534(5) 0.1534(5) 0.1534(5) 1. 0 d

loop_
_atom_type_symbol
_atom_type_oxidation_number
Cr3+ 3.000
Ni2+ 2.000
Cl1- -1.000
N3- -3.000
O2- -2.000
H1+ 1.000
